data_4127672
loop_
_publ_author_name
'Touge, Taichiro'
'Sakaguchi, Kazuhiko'
'Tamaki, Nao'
'Nara, Hideki'
'Yokozawa, Tohru'
'Matsumura, Kazuhiko'
'Kayaki, Yoshihito'

_publ_section_title
;
 Multiple Absolute Stereocontrol in Cascade Lactone Formation via Dynamic
 Kinetic Resolution Driven by the Asymmetric Transfer Hydrogenation of
 Keto Acids with Oxo-Tethered Ruthenium Catalysts.
;
_journal_issue 41
_journal_name_full 'Journal of the American Chemical Society'
_journal_page_first 16354
_journal_page_last 16361
_journal_paper_doi 10.1021/jacs.9b07297
_journal_volume 141
_journal_year 2019
_chemical_absolute_configuration ad
_chemical_formula_moiety ' C72 H48 N24 Zn6 I12 5(C13 H14 O2) (C6 H12)'
_chemical_formula_sum 'C143 H130 I12 N24 O10 Zn6'
_chemical_formula_weight 4259.72
_space_group_crystal_system monoclinic
_space_group_IT_number 5
_space_group_name_Hall 'C 2y'
_space_group_name_H-M_alt 'C 1 2 1'
_symmetry_space_group_name_Hall 'C 2y'
_symmetry_space_group_name_H-M 'C 1 2 1'
_atom_sites_solution_hydrogens geom
_atom_sites_solution_primary iterative
_atom_sites_solution_secondary difmap
_audit_creation_method SHELXL-2018/3
_cell_angle_alpha 90
_cell_angle_beta 108.3979(11)
_cell_angle_gamma 90
_cell_formula_units_Z 4
_cell_length_a 36.2576(4)
_cell_length_b 14.34286(13)
_cell_length_c 34.8216(4)
_cell_measurement_reflns_used 53365
_cell_measurement_temperature 100.01(10)
_cell_measurement_theta_max 76.9090
_cell_measurement_theta_min 2.4710
_cell_volume 17183.0(3)
_computing_cell_refinement 'CrysAlisPro 1.171.40.37a (Rigaku OD, 2019)'
_computing_data_collection 'CrysAlisPro 1.171.40.37a (Rigaku OD, 2019)'
_computing_data_reduction 'CrysAlisPro 1.171.40.37a (Rigaku OD, 2019)'
_computing_molecular_graphics 'shelXle (Hubschele et al., 2011)'
_computing_publication_material 'SHELXL-2018/3 (Sheldrick, 2018)'
_computing_structure_refinement 'SHELXL-2018/3 (Sheldrick, 2018)'
_computing_structure_solution 'SHELXT 2018/2 (Sheldrick, 2018)'
_diffrn_ambient_temperature 100.01(10)
_diffrn_detector_area_resol_mean 10.0000
_diffrn_measured_fraction_theta_full 0.999
_diffrn_measured_fraction_theta_max 0.986
_diffrn_measurement_device_type 'XtaLAB Synergy, Dualflex, HyPix'
_diffrn_measurement_method '\w scans'
_diffrn_radiation_type CuK\a
_diffrn_radiation_wavelength 1.54184
_diffrn_reflns_av_R_equivalents 0.0391
_diffrn_reflns_av_unetI/netI 0.0338
_diffrn_reflns_Laue_measured_fraction_full 0.999
_diffrn_reflns_Laue_measured_fraction_max 0.986
_diffrn_reflns_limit_h_max 45
_diffrn_reflns_limit_h_min -45
_diffrn_reflns_limit_k_max 16
_diffrn_reflns_limit_k_min -17
_diffrn_reflns_limit_l_max 43
_diffrn_reflns_limit_l_min -43
_diffrn_reflns_number 125166
_diffrn_reflns_point_group_measured_fraction_full 0.961
_diffrn_reflns_point_group_measured_fraction_max 0.934
_diffrn_reflns_theta_full 67.684
_diffrn_reflns_theta_max 77.475
_diffrn_reflns_theta_min 2.493
_diffrn_source 'micro-focus sealed X-ray tube'
_exptl_absorpt_coefficient_mu 18.303
_exptl_absorpt_correction_T_max 0.379
_exptl_absorpt_correction_T_min 0.046
_exptl_absorpt_correction_type gaussian
_exptl_absorpt_process_details
;
CrysAlisPro 1.171.40.37a (Rigaku Oxford Diffraction, 2019)
Numerical absorption correction based on gaussian integration over
            a multifaceted crystal model
Empirical absorption correction using spherical harmonics,
 implemented in SCALE3 ABSPACK scaling algorithm.
;
_exptl_crystal_colour 'light yellow'
_exptl_crystal_density_diffrn 1.647
_exptl_crystal_description prism
_exptl_crystal_F_000 8208
_exptl_crystal_size_max 0.152
_exptl_crystal_size_mid 0.111
_exptl_crystal_size_min 0.065
_refine_diff_density_max 1.192
_refine_diff_density_min -1.830
_refine_diff_density_rms 0.190
_refine_ls_abs_structure_details
;
 Flack x determined using 13083 quotients [(I+)-(I-)]/[(I+)+(I-)]
 (Parsons, Flack and Wagner, Acta Cryst. B69 (2013) 249-259).
;
_refine_ls_abs_structure_Flack 0.108(5)
_refine_ls_extinction_method none
_refine_ls_goodness_of_fit_ref 1.083
_refine_ls_hydrogen_treatment constr
_refine_ls_matrix_type full
_refine_ls_number_parameters 1868
_refine_ls_number_reflns 34121
_refine_ls_number_restraints 1141
_refine_ls_restrained_S_all 1.076
_refine_ls_R_factor_all 0.0750
_refine_ls_R_factor_gt 0.0733
_refine_ls_shift/su_max 0.001
_refine_ls_shift/su_mean 0.000
_refine_ls_structure_factor_coef Fsqd
_refine_ls_weighting_details 'w=1/[\s^2^(Fo^2^)+(0.1062P)^2^+173.3882P] where P=(Fo^2^+2Fc^2^)/3'
_refine_ls_weighting_scheme calc
_refine_ls_wR_factor_gt 0.2075
_refine_ls_wR_factor_ref 0.2096
_reflns_Friedel_coverage 0.819
_reflns_Friedel_fraction_full 0.920
_reflns_Friedel_fraction_max 0.877
_reflns_number_gt 32859
_reflns_number_total 34121
_reflns_threshold_expression 'I > 2\s(I)'
_cod_data_source_file ja9b07297_si_010.cif
_cod_data_source_block exp_53_a
_cod_database_code 4127672
_shelx_shelxl_version_number 2018/3
_shelx_space_group_comment
;
The symmetry employed for this shelxl refinement is uniquely defined
by the following loop, which should always be used as a source of
symmetry information in preference to the above space-group names.
They are only intended as comments.
;

loop_
_space_group_symop_operation_xyz
'x, y, z'
'-x, y, -z'
'x+1/2, y+1/2, z'
'-x+1/2, y+1/2, -z'

loop_
_atom_site_label
_atom_site_type_symbol
_atom_site_fract_x
_atom_site_fract_y
_atom_site_fract_z
_atom_site_U_iso_or_equiv
_atom_site_adp_type
_atom_site_occupancy
_atom_site_site_symmetry_order
_atom_site_calc_flag
_atom_site_refinement_flags_posn
_atom_site_refinement_flags_adp
_atom_site_refinement_flags_occupancy
_atom_site_disorder_assembly
_atom_site_disorder_group
I001 I 0.22738(3) -0.12930(9) 0.54603(3) 0.0543(2) Uani 1 1 d . . . . .
Zn1 Zn -0.10731(6) 0.04349(17) 0.18406(7) 0.0534(5) Uani 1 1 d . . . . .
I002 I -0.11903(3) 0.06441(11) 0.25173(4) 0.0660(3) Uani 1 1 d . . . . .
Zn2 Zn 0.16805(7) 0.27179(17) 0.02070(7) 0.0536(5) Uani 1 1 d . . . . .
I003 I 0.40762(3) 0.86164(10) 0.66417(4) 0.0661(3) Uani 1 1 d . . . . .
I004 I 0.23075(4) 0.36538(10) 0.04760(4) 0.0648(3) Uani 1 1 d . . . . .
Zn4 Zn 0.16670(6) -0.02630(16) 0.51966(7) 0.0505(5) Uani 1 1 d . . . . .
Zn5 Zn 0.39559(6) 0.70022(16) 0.68865(6) 0.0495(4) Uani 1 1 d . . . . .
I006 I 0.12406(4) -0.05812(12) 0.44801(4) 0.0740(4) Uani 1 1 d . . . . .
Zn6 Zn 0.64079(7) -0.00293(18) 0.82276(6) 0.0587(6) Uani 1 1 d . . . . .
C7 C 0.6894(5) 0.0642(13) 0.9485(5) 0.059(4) Uani 1 1 d . . . . .
H7 H 0.703020 0.029281 0.971891 0.071 Uiso 1 1 calc R U . . .
I008 I -0.09639(4) -0.11789(10) 0.15910(5) 0.0796(4) Uani 1 1 d . . . . .
C8 C 0.6573(6) 0.1619(12) 0.8797(5) 0.068(5) Uani 1 1 d . . . . .
H8 H 0.646664 0.195973 0.855304 0.081 Uiso 1 1 calc R U . . .
C9 C 0.7110(5) 0.5939(14) 1.0554(6) 0.063(4) Uani 1 1 d . . . . .
H9 H 0.726481 0.634688 1.075605 0.076 Uiso 1 1 calc R U . . .
I00B I 0.70311(6) -0.06521(14) 0.81291(5) 0.0977(6) Uani 1 1 d . . . . .
C11 C 0.7954(5) 0.0927(13) 1.0758(5) 0.053(3) Uani 1 1 d . . . . .
H11 H 0.782674 0.057332 1.052253 0.063 Uiso 1 1 calc R U . . .
C10 C 0.8043(5) 0.2296(12) 1.1155(5) 0.055(4) Uani 1 1 d . . . . .
H10 H 0.796566 0.290920 1.119929 0.065 Uiso 1 1 calc R U . . .
N12 N 0.6797(4) 0.6305(9) 1.0253(4) 0.048(3) Uani 1 1 d . . . . .
N13 N 0.6913(4) 0.2952(10) 0.9910(4) 0.054(3) Uani 1 1 d . . . . .
N14 N 0.7333(4) 0.1703(10) 1.0172(3) 0.048(3) Uani 1 1 d . . . . .
C015 C 0.0311(4) 0.2979(10) 0.1739(4) 0.041(3) Uani 1 1 d . . . . .
N15 N 0.8471(3) 0.1027(10) 1.1386(4) 0.050(3) Uani 1 1 d . . . . .
N016 N 0.6356(4) 0.4584(11) 0.5602(4) 0.055(3) Uani 1 1 d . . . . .
N16 N 0.6581(4) 0.0663(9) 0.8778(4) 0.049(3) Uani 1 1 d . . . . .
N17 N 0.6182(4) 0.1052(11) 0.7822(4) 0.061(4) Uani 1 1 d . . . . .
N018 N 0.4405(4) 0.6150(10) 0.6857(4) 0.053(3) Uani 1 1 d . . . . .
N18 N 0.5488(4) 0.4662(11) 0.6481(4) 0.052(3) Uani 1 1 d . . . . .
N19 N 0.5911(4) 0.3383(10) 0.6707(4) 0.051(3) Uani 1 1 d . . . . .
N01C N 0.1819(4) 0.1140(9) 0.5274(4) 0.052(3) Uani 1 1 d . . . . .
C01D C 0.2101(4) 0.5316(11) 0.4912(4) 0.046(3) Uani 1 1 d . . . . .
N01E N 0.7405(4) 0.3127(10) 1.0548(4) 0.050(3) Uani 1 1 d . . . . .
C01F C 0.5898(5) 0.2479(12) 0.7274(4) 0.050(3) Uani 1 1 d . . . . .
N01J N 0.2384(3) 0.5701(9) 0.5190(3) 0.045(3) Uani 1 1 d . . . . .
N01L N 0.1598(4) 0.6696(11) 0.3795(4) 0.055(3) Uani 1 1 d . . . . .
N01M N 0.5434(3) 0.3735(12) 0.7030(4) 0.054(3) Uani 1 1 d . . . . .
C01N C 0.2881(4) 0.5609(10) 0.5842(4) 0.046(3) Uani 1 1 d . . . . .
C01Q C 0.2026(5) 0.2999(13) 0.5284(5) 0.053(4) Uani 1 1 d . . . . .
C01R C 0.1915(4) 0.5821(11) 0.4530(4) 0.046(3) Uani 1 1 d . . . . .
C01S C 0.6716(6) 0.0188(14) 0.9113(5) 0.062(5) Uani 1 1 d . . . . .
H01S H 0.669449 -0.047209 0.910564 0.075 Uiso 1 1 calc R U . . .
C01V C 0.3280(6) 0.6903(14) 0.6102(6) 0.067(5) Uani 1 1 d . . . . .
H01V H 0.335719 0.752359 0.606885 0.080 Uiso 1 1 calc R U . . .
C01X C 0.2199(5) 0.2374(14) 0.5621(5) 0.061(4) Uani 1 1 d . . . . .
H01X H 0.238867 0.259523 0.586023 0.073 Uiso 1 1 calc R U . . .
C01Y C 0.7829(4) 0.1800(12) 1.0806(4) 0.049(3) Uani 1 1 d . . . . .
C01Z C 0.4816(4) 0.5662(13) 0.6482(5) 0.057(4) Uani 1 1 d . . . . .
H01Z H 0.489268 0.571534 0.624558 0.068 Uiso 1 1 calc R U . . .
C020 C 0.0771(5) 0.3334(11) 0.1464(5) 0.052(3) Uani 1 1 d . . . . .
C20 C 0.5668(6) 0.2129(15) 0.7532(7) 0.071(5) Uani 1 1 d . . . . .
H20 H 0.541975 0.238012 0.751197 0.085 Uiso 1 1 calc R U . . .
C021 C 0.1363(6) 0.5991(14) 0.2626(5) 0.066(5) Uani 1 1 d . . . . .
H021 H 0.161471 0.623537 0.265917 0.079 Uiso 1 1 calc R U . . .
C21 C 0.5737(5) 0.3256(13) 0.6972(5) 0.055(4) Uani 1 1 d . . . . .
C022 C 0.4898(4) 0.5021(13) 0.7145(5) 0.050(3) Uani 1 1 d . . . . .
H022 H 0.502012 0.460396 0.735975 0.060 Uiso 1 1 calc R U . . .
C22 C 0.5016(4) 0.5057(10) 0.6808(4) 0.042(3) Uani 1 1 d . . . . .
C023 C 0.0973(5) 0.3182(12) 0.1157(5) 0.052(4) Uani 1 1 d . . . . .
C23 C 0.4596(5) 0.5606(13) 0.7171(4) 0.054(4) Uani 1 1 d . . . . .
H23 H 0.452592 0.561749 0.741214 0.065 Uiso 1 1 calc R U . . .
C024 C 0.7206(4) 0.5007(12) 1.0573(5) 0.048(3) Uani 1 1 d . . . . .
H024 H 0.741513 0.476410 1.078941 0.058 Uiso 1 1 calc R U . . .
C24 C 0.5977(5) 0.5144(13) 0.6008(6) 0.061(4) Uani 1 1 d . . . . .
H24 H 0.585025 0.564761 0.609172 0.073 Uiso 1 1 calc R U . . .
C025 C 0.6866(5) 0.1617(12) 0.9506(5) 0.050(3) Uani 1 1 d . . . . .
C25 C 0.6330(5) 0.3704(14) 0.5741(5) 0.061(4) Uani 1 1 d . . . . .
H25 H 0.643855 0.319774 0.563784 0.073 Uiso 1 1 calc R U . . .
C026 C 0.5965(4) 0.4269(12) 0.6158(6) 0.055(4) Uani 1 1 d . . . . .
C26 C 0.3375(4) 0.5531(11) 0.6480(4) 0.048(3) Uani 1 1 d . . . . .
H26 H 0.350358 0.520160 0.672211 0.057 Uiso 1 1 calc R U . . .
C027 C 0.7043(5) 0.2126(11) 0.9882(5) 0.048(3) Uani 1 1 d . . . . .
C27 C 0.2559(4) 0.5173(12) 0.5528(4) 0.048(3) Uani 1 1 d . . . . .
C28 C 0.2156(5) 0.3970(11) 0.5270(5) 0.055(4) Uani 1 1 d . . . . .
C029 C 0.6241(6) 0.2042(15) 0.7294(7) 0.072(6) Uani 1 1 d . . . . .
H029 H 0.637761 0.221320 0.711291 0.086 Uiso 1 1 calc R U . . .
C29 C 0.1727(6) 0.2659(12) 0.4967(5) 0.061(4) Uani 1 1 d . . . . .
H29 H 0.159067 0.305483 0.474970 0.073 Uiso 1 1 calc R U . . .
C02A C -0.0004(4) 0.2422(13) 0.1767(5) 0.053(4) Uani 1 1 d . . . . .
C02B C 0.8283(5) 0.0546(12) 1.1069(5) 0.054(4) Uani 1 1 d . . . . .
H02B H 0.836412 -0.007307 1.104136 0.065 Uiso 1 1 calc R U . . .
C02C C 0.5779(4) 0.4099(13) 0.6457(5) 0.052(4) Uani 1 1 d . . . . .
C02D C 0.6154(6) 0.3535(12) 0.6021(6) 0.062(4) Uani 1 1 d . . . . .
H02D H 0.615622 0.292371 0.612714 0.074 Uiso 1 1 calc R U . . .
C02E C 0.8363(6) 0.1895(14) 1.1434(5) 0.066(5) Uani 1 1 d . . . . .
H02E H 0.850827 0.224369 1.166427 0.079 Uiso 1 1 calc R U . . .
C02F C 0.6989(4) 0.4442(12) 1.0266(5) 0.050(3) Uani 1 1 d . . . . .
C02G C 0.3086(5) 0.5092(13) 0.6191(5) 0.055(4) Uani 1 1 d . . . . .
H02G H 0.302364 0.445847 0.622162 0.066 Uiso 1 1 calc R U . . .
C02I C 0.5334(5) 0.4463(14) 0.6762(5) 0.058(4) Uani 1 1 d . . . . .
C02J C 0.0869(4) 0.4937(11) 0.2294(4) 0.049(3) Uani 1 1 d . . . . .
C02K C 0.1240(5) 0.5261(15) 0.2363(6) 0.062(4) Uani 1 1 d . . . . .
H02K H 0.140689 0.498661 0.223253 0.075 Uiso 1 1 calc R U . . .
C02L C 0.7508(4) 0.2239(10) 1.0484(5) 0.049(3) Uani 1 1 d . . . . .
C02N C -0.0391(4) 0.1731(12) 0.2143(5) 0.048(3) Uani 1 1 d . . . . .
H02N H -0.044372 0.166457 0.239191 0.057 Uiso 1 1 calc R U . . .
C02O C -0.0540(5) 0.1414(14) 0.1466(5) 0.061(4) Uani 1 1 d . . . . .
H02O H -0.069381 0.109267 0.123165 0.073 Uiso 1 1 calc R U . . .
C02P C 0.1759(5) 0.7188(10) 0.4132(5) 0.050(3) Uani 1 1 d . . . . .
H02P H 0.175770 0.784913 0.411588 0.060 Uiso 1 1 calc R U . . .
C02R C 0.4501(6) 0.6176(15) 0.6527(5) 0.064(5) Uani 1 1 d . . . . .
H02R H 0.435299 0.655439 0.630913 0.077 Uiso 1 1 calc R U . . .
C02S C 0.5832(6) 0.1421(14) 0.7801(5) 0.063(4) Uani 1 1 d . . . . .
H02S H 0.569698 0.118924 0.797474 0.076 Uiso 1 1 calc R U . . .
C02W C 0.1589(5) 0.5774(10) 0.3825(4) 0.047(3) Uani 1 1 d . . . . .
H02W H 0.148323 0.542470 0.358367 0.056 Uiso 1 1 calc R U . . .
C02X C 0.6577(6) 0.5724(15) 0.9975(6) 0.067(5) Uani 1 1 d . . . . .
H02X H 0.635287 0.595481 0.977351 0.081 Uiso 1 1 calc R U . . .
C02Y C -0.0256(4) 0.1965(12) 0.1433(5) 0.052(3) Uani 1 1 d . . . . .
H02Y H -0.022457 0.204947 0.117479 0.063 Uiso 1 1 calc R U . . .
C030 C 0.1234(7) 0.3793(18) 0.1115(7) 0.088(8) Uani 1 1 d . . . . .
H030 H 0.127886 0.434839 0.127133 0.106 Uiso 1 1 calc R U . . .
C30 C 0.1627(6) 0.1727(12) 0.4969(5) 0.063(5) Uani 1 1 d . . . . .
H30 H 0.141782 0.149106 0.475100 0.076 Uiso 1 1 calc R U . . .
C031 C 0.7106(4) 0.3438(11) 1.0242(4) 0.046(3) Uani 1 1 d . . . . .
C31 C 0.1722(5) 0.5300(12) 0.4181(4) 0.053(4) Uani 1 1 d . . . . .
H31 H 0.168534 0.464612 0.419342 0.063 Uiso 1 1 calc R U . . .
N33 N 0.2448(4) 0.4324(9) 0.5570(4) 0.049(3) Uani 1 1 d . . . . .
N32 N 0.3490(4) 0.6419(9) 0.6442(3) 0.045(3) Uani 1 1 d . . . . .
C034 C 0.1928(4) 0.6766(11) 0.4509(4) 0.046(3) Uani 1 1 d . . . . .
H034 H 0.204898 0.712875 0.474308 0.055 Uiso 1 1 calc R U . . .
N34 N 0.1955(3) 0.4421(9) 0.4938(3) 0.043(3) Uani 1 1 d . . . . .
N35 N 0.1166(4) 0.6369(11) 0.2831(4) 0.054(3) Uani 1 1 d . . . . .
C036 C 0.0724(4) 0.4178(11) 0.2004(4) 0.046(3) Uani 1 1 d . . . . .
N36 N -0.0623(4) 0.1284(10) 0.1822(4) 0.055(3) Uani 1 1 d . . . . .
N37 N 0.0915(4) 0.4026(10) 0.1732(4) 0.054(3) Uani 1 1 d . . . . .
C038 C 0.6180(5) 0.5296(13) 0.5725(6) 0.061(4) Uani 1 1 d . . . . .
H038 H 0.619134 0.590542 0.562225 0.073 Uiso 1 1 calc R U . . .
N38 N 0.0465(3) 0.2804(9) 0.1451(4) 0.044(2) Uani 1 1 d . . . . .
C039 C 0.6387(5) 0.1348(17) 0.7581(6) 0.076(7) Uani 1 1 d . . . . .
H039 H 0.663309 0.107931 0.760795 0.091 Uiso 1 1 calc R U . . .
N39 N 0.0427(4) 0.3659(10) 0.2026(4) 0.047(3) Uani 1 1 d . . . . .
C03B C 0.0908(6) 0.2380(16) 0.0912(6) 0.071(5) Uani 1 1 d . . . . .
H03B H 0.072247 0.192289 0.092520 0.085 Uiso 1 1 calc R U . . .
C03C C 0.6670(5) 0.4806(13) 0.9975(5) 0.060(4) Uani 1 1 d . . . . .
H03C H 0.651222 0.440865 0.976998 0.072 Uiso 1 1 calc R U . . .
C03G C 0.2090(5) 0.1503(13) 0.5589(5) 0.055(4) Uani 1 1 d . . . . .
H03G H 0.221260 0.109886 0.580803 0.065 Uiso 1 1 calc R U . . .
C03J C 0.2977(5) 0.6549(13) 0.5819(5) 0.059(4) Uani 1 1 d . . . . .
H03J H 0.282666 0.692802 0.560269 0.071 Uiso 1 1 calc R U . . .
C03K C 0.0668(5) 0.5292(15) 0.2503(4) 0.057(4) Uani 1 1 d . . . . .
H03K H 0.041873 0.504945 0.248116 0.069 Uiso 1 1 calc R U . . .
C03M C 0.1443(7) 0.3640(17) 0.0847(7) 0.082(6) Uani 1 1 d . . . . .
H03M H 0.162376 0.409802 0.082349 0.098 Uiso 1 1 calc R U . . .
C03R C 0.6709(6) 0.2088(14) 0.9143(5) 0.063(4) Uani 1 1 d . . . . .
H03R H 0.669880 0.274979 0.914124 0.075 Uiso 1 1 calc R U . . .
C40 C 0.0817(5) 0.6016(13) 0.2757(5) 0.056(4) Uani 1 1 d . . . . .
H40 H 0.065382 0.628999 0.289284 0.067 Uiso 1 1 calc R U . . .
C41 C -0.0082(5) 0.2281(11) 0.2141(4) 0.050(3) Uani 1 1 d . . . . .
H41 H 0.007717 0.256304 0.238398 0.060 Uiso 1 1 calc R U . . .
C43 C 0.1124(7) 0.2285(14) 0.0651(7) 0.072(5) Uani 1 1 d . . . . .
H43 H 0.107538 0.175708 0.047769 0.087 Uiso 1 1 calc R U . . .
N44 N 0.1397(4) 0.2884(11) 0.0627(4) 0.054(3) Uani 1 1 d . . . . .
O411 O 0.3101(4) -0.7697(11) 0.3370(6) 0.097(5) Uani 1 1 d D U . . .
O415 O 0.3134(5) -0.8974(13) 0.3005(6) 0.102(5) Uani 1 1 d D U . . .
C401 C 0.2777(5) -0.6138(14) 0.3308(7) 0.085(6) Uani 1 1 d D U . . .
C402 C 0.3082(7) -0.5713(17) 0.3231(9) 0.103(7) Uani 1 1 d D U . . .
H402 H 0.329040 -0.607625 0.320133 0.123 Uiso 1 1 calc R U . . .
C403 C 0.3088(6) -0.4736(17) 0.3194(10) 0.113(10) Uani 1 1 d D U . . .
H403 H 0.330502 -0.443422 0.315181 0.136 Uiso 1 1 calc R U . . .
C404 C 0.2768(6) -0.4210(18) 0.3221(8) 0.107(9) Uani 1 1 d D U . . .
H404 H 0.276376 -0.354934 0.319803 0.128 Uiso 1 1 calc R U . . .
C405 C 0.2459(7) -0.4693(16) 0.3282(8) 0.112(9) Uani 1 1 d D U . . .
H405 H 0.223798 -0.434529 0.328848 0.135 Uiso 1 1 calc R U . . .
C406 C 0.2453(5) -0.5610(15) 0.3331(6) 0.086(6) Uani 1 1 d D U . . .
C407 C 0.2122(5) -0.6139(17) 0.3365(6) 0.095(7) Uani 1 1 d D U . . .
H40A H 0.188615 -0.574425 0.328046 0.114 Uiso 1 1 calc R U . . .
H40B H 0.216953 -0.632003 0.365134 0.114 Uiso 1 1 calc R U . . .
C408 C 0.2056(6) -0.7020(16) 0.3100(7) 0.087(6) Uani 1 1 d D U . . .
H40C H 0.203043 -0.684733 0.281753 0.105 Uiso 1 1 calc R U . . .
H40D H 0.181202 -0.733115 0.310072 0.105 Uiso 1 1 calc R U . . .
C409 C 0.2408(5) -0.7702(15) 0.3269(7) 0.091(6) Uani 1 1 d D U . . .
H409 H 0.235861 -0.810288 0.348323 0.109 Uiso 1 1 calc R U . . .
C410 C 0.2797(5) -0.7140(13) 0.3461(6) 0.085(6) Uani 1 1 d D U . . .
H410 H 0.285367 -0.712536 0.376103 0.102 Uiso 1 1 calc R U . . .
C412 C 0.2944(5) -0.8408(16) 0.3105(7) 0.089(6) Uani 1 1 d D U . . .
C413 C 0.2509(5) -0.8307(17) 0.2973(7) 0.097(7) Uani 1 1 d D U . . .
H413 H 0.243233 -0.796227 0.270986 0.116 Uiso 1 1 calc R U . . .
C414 C 0.2312(7) -0.9325(18) 0.2882(10) 0.110(9) Uani 1 1 d D U . . .
H41A H 0.240497 -0.964550 0.268175 0.165 Uiso 1 1 calc R U . . .
H41B H 0.238236 -0.968917 0.313301 0.165 Uiso 1 1 calc R U . . .
H41C H 0.202877 -0.925882 0.277650 0.165 Uiso 1 1 calc R U . . .
Zn11 Zn 0.1408(2) 0.7407(8) 0.3256(4) 0.0450(11) Uani 0.740(15) 1 d . . P A 1
I12 I 0.08416(9) 0.8385(2) 0.32945(9) 0.0669(10) Uani 0.740(15) 1 d . . P A 1
I11 I 0.20421(6) 0.79884(19) 0.31628(8) 0.0620(8) Uani 0.740(15) 1 d . . P A 1
I21 I 0.38765(13) 0.6725(4) 0.75807(12) 0.0534(13) Uani 0.73(5) 1 d . . P B 1
I31 I 0.1266(4) 0.3017(6) -0.0528(4) 0.064(2) Uani 0.60(10) 1 d . . P C 1
I61 I 0.58585(19) -0.1082(2) 0.82422(13) 0.0773(15) Uani 0.90(2) 1 d . U P D 1
Zn12 Zn 0.1300(10) 0.740(3) 0.3251(12) 0.086(9) Uani 0.260(15) 1 d . . P A 2
I13 I 0.1864(13) 0.8198(14) 0.3060(7) 0.173(10) Uani 0.260(15) 1 d . . P A 2
I14 I 0.0745(7) 0.8223(13) 0.3281(5) 0.202(11) Uani 0.260(15) 1 d . . P A 2
I23 I 0.3772(15) 0.694(3) 0.7532(7) 0.091(6) Uani 0.27(5) 1 d . . P B 2
I33 I 0.1201(15) 0.2992(12) -0.0482(10) 0.087(5) Uani 0.40(10) 1 d . . P C 2
I62 I 0.569(2) -0.088(3) 0.8291(6) 0.086(10) Uani 0.10(2) 1 d . U P D 2
O451 O 0.6012(8) 0.5175(17) 1.1167(8) 0.163(10) Uani 1 1 d D U . . .
O455 O 0.6219(12) 0.480(3) 1.0651(9) 0.226(18) Uani 1 1 d D U . . .
C441 C 0.5792(8) 0.449(2) 1.1702(12) 0.154(12) Uani 1 1 d D U . . .
C442 C 0.5439(9) 0.490(2) 1.1614(14) 0.165(13) Uani 1 1 d D U . . .
H442 H 0.539381 0.546514 1.146125 0.197 Uiso 1 1 calc R U . . .
C443 C 0.5137(9) 0.453(3) 1.1739(15) 0.163(13) Uani 1 1 d D U . . .
H443 H 0.490218 0.486550 1.170141 0.195 Uiso 1 1 calc R U . . .
C444 C 0.5194(8) 0.364(3) 1.1922(11) 0.138(11) Uani 1 1 d D U . . .
H444 H 0.498979 0.330773 1.197953 0.166 Uiso 1 1 calc R U . . .
C445 C 0.5562(7) 0.328(2) 1.2011(8) 0.134(11) Uani 1 1 d D U . . .
H445 H 0.562203 0.275468 1.218784 0.161 Uiso 1 1 calc R U . . .
C446 C 0.5843(8) 0.359(2) 1.1875(11) 0.157(12) Uani 1 1 d D U . . .
C447 C 0.6223(9) 0.313(3) 1.1998(14) 0.198(16) Uani 1 1 d D U . . .
H44A H 0.623416 0.268823 1.178358 0.238 Uiso 1 1 calc R U . . .
H44B H 0.625136 0.276410 1.224724 0.238 Uiso 1 1 calc R U . . .
C448 C 0.6564(10) 0.382(3) 1.2078(11) 0.23(2) Uani 1 1 d D U . . .
H44C H 0.657485 0.421737 1.231383 0.280 Uiso 1 1 calc R U . . .
H44D H 0.681205 0.347353 1.213915 0.280 Uiso 1 1 calc R U . . .
C449 C 0.6502(9) 0.442(3) 1.1699(10) 0.205(16) Uani 1 1 d D U . . .
H449 H 0.672597 0.486252 1.174696 0.247 Uiso 1 1 calc R U . . .
C450 C 0.6112(8) 0.5015(19) 1.1602(8) 0.136(10) Uani 1 1 d D U . . .
H450 H 0.616418 0.562209 1.175086 0.164 Uiso 1 1 calc R U . . .
C452 C 0.6260(14) 0.472(3) 1.1001(10) 0.197(15) Uani 1 1 d D U . . .
C453 C 0.6441(12) 0.394(3) 1.1304(11) 0.214(17) Uani 1 1 d D U . . .
H453 H 0.624165 0.344398 1.127575 0.257 Uiso 1 1 calc R U . . .
C454 C 0.6800(14) 0.350(4) 1.1179(17) 0.28(3) Uani 1 1 d D U . . .
H45A H 0.670103 0.322051 1.090981 0.423 Uiso 1 1 calc R U . . .
H45B H 0.698521 0.399973 1.117458 0.423 Uiso 1 1 calc R U . . .
H45C H 0.693163 0.302833 1.137679 0.423 Uiso 1 1 calc R U . . .
O431 O 0.5863(6) -0.1454(14) 0.4807(6) 0.135(7) Uani 1 1 d D U . . .
O435 O 0.5773(8) -0.2577(15) 0.4339(7) 0.144(9) Uani 1 1 d D U . . .
C421 C 0.6014(6) 0.0078(16) 0.5102(7) 0.108(8) Uani 1 1 d D U . . .
C422 C 0.6233(7) -0.019(2) 0.5487(6) 0.107(8) Uani 1 1 d D U . . .
H422 H 0.617041 -0.074744 0.560179 0.129 Uiso 1 1 calc R U . . .
C423 C 0.6550(8) 0.0358(18) 0.5706(7) 0.115(9) Uani 1 1 d D U . . .
H423 H 0.673042 0.012542 0.594812 0.138 Uiso 1 1 calc R U . . .
C424 C 0.6598(9) 0.1265(17) 0.5565(7) 0.112(8) Uani 1 1 d D U . . .
H424 H 0.677837 0.170265 0.572486 0.135 Uiso 1 1 calc R U . . .
C425 C 0.6366(7) 0.1458(18) 0.5181(7) 0.116(9) Uani 1 1 d D U . . .
H425 H 0.640458 0.204637 0.507432 0.139 Uiso 1 1 calc R U . . .
C426 C 0.6091(7) 0.0920(16) 0.4938(7) 0.108(8) Uani 1 1 d D U . . .
C427 C 0.5894(9) 0.1175(17) 0.4510(8) 0.130(10) Uani 1 1 d D U . . .
H42A H 0.607891 0.151634 0.440396 0.156 Uiso 1 1 calc R U . . .
H42B H 0.567350 0.159682 0.449396 0.156 Uiso 1 1 calc R U . . .
C428 C 0.5742(7) 0.0310(18) 0.4243(8) 0.111(8) Uani 1 1 d D U . . .
H42C H 0.596432 -0.007611 0.423081 0.134 Uiso 1 1 calc R U . . .
H42D H 0.559704 0.051173 0.396378 0.134 Uiso 1 1 calc R U . . .
C429 C 0.5470(7) -0.0285(16) 0.4414(7) 0.123(9) Uani 1 1 d D U . . .
H429 H 0.523462 0.009031 0.440450 0.147 Uiso 1 1 calc R U . . .
C430 C 0.5693(6) -0.0561(15) 0.4869(6) 0.105(7) Uani 1 1 d D U . . .
H430 H 0.550385 -0.065960 0.502110 0.126 Uiso 1 1 calc R U . . .
C432 C 0.5682(8) -0.1842(19) 0.4436(7) 0.122(10) Uani 1 1 d D U . . .
C433 C 0.5345(6) -0.1201(18) 0.4215(7) 0.115(9) Uani 1 1 d D U . . .
H433 H 0.531730 -0.116663 0.392008 0.137 Uiso 1 1 calc R U . . .
C434 C 0.4969(9) -0.172(3) 0.4283(11) 0.23(3) Uani 1 1 d D U . . .
H43A H 0.492120 -0.231334 0.413502 0.344 Uiso 1 1 calc R U . . .
H43B H 0.502014 -0.184284 0.457263 0.344 Uiso 1 1 calc R U . . .
H43C H 0.473935 -0.132070 0.418371 0.344 Uiso 1 1 calc R U . . .
O471 O 0.4059(7) -0.1008(14) 0.3717(6) 0.137(8) Uani 1 1 d D U . . .
O475 O 0.3855(12) -0.235(2) 0.3891(9) 0.25(2) Uani 1 1 d D U . . .
C461 C 0.4348(8) 0.021(2) 0.3383(9) 0.170(15) Uani 1 1 d D U . . .
C462 C 0.4376(10) 0.094(2) 0.3643(11) 0.24(2) Uani 1 1 d D U . . .
H462 H 0.418163 0.100940 0.377101 0.285 Uiso 1 1 calc R U . . .
C463 C 0.4677(12) 0.161(3) 0.3730(14) 0.24(2) Uani 1 1 d D U . . .
H463 H 0.468937 0.210615 0.391307 0.285 Uiso 1 1 calc R U . . .
C464 C 0.4961(12) 0.150(3) 0.3534(14) 0.26(3) Uani 1 1 d D U . . .
H464 H 0.515961 0.194373 0.355846 0.313 Uiso 1 1 calc R U . . .
C465 C 0.4932(11) 0.070(3) 0.3307(15) 0.25(2) Uani 1 1 d D U . . .
H465 H 0.512995 0.061261 0.318446 0.299 Uiso 1 1 calc R U . . .
C466 C 0.4665(9) 0.004(3) 0.3237(11) 0.201(18) Uani 1 1 d D U . . .
C467 C 0.4665(13) -0.074(3) 0.2971(15) 0.23(2) Uani 1 1 d D U . . .
H46A H 0.493751 -0.092004 0.301027 0.274 Uiso 1 1 calc R U . . .
H46B H 0.455118 -0.052757 0.268784 0.274 Uiso 1 1 calc R U . . .
C468 C 0.4443(11) -0.161(3) 0.3031(13) 0.22(2) Uani 1 1 d D U . . .
H46C H 0.458777 -0.191769 0.328828 0.262 Uiso 1 1 calc R U . . .
H46D H 0.441913 -0.205264 0.280723 0.262 Uiso 1 1 calc R U . . .
C469 C 0.4033(9) -0.133(2) 0.3040(8) 0.194(17) Uani 1 1 d D U . . .
H469 H 0.387605 -0.114372 0.275957 0.232 Uiso 1 1 calc R U . . .
C470 C 0.4028(8) -0.0488(18) 0.3334(8) 0.164(14) Uani 1 1 d D U . . .
H470 H 0.377091 -0.016503 0.323642 0.197 Uiso 1 1 calc R U . . .
C472 C 0.3909(11) -0.1891(18) 0.3633(8) 0.178(16) Uani 1 1 d D U . . .
C473 C 0.3810(10) -0.205(2) 0.3179(8) 0.21(2) Uani 1 1 d D U . . .
H473 H 0.390917 -0.267500 0.313430 0.257 Uiso 1 1 calc R U . . .
C474 C 0.3339(11) -0.208(4) 0.3022(14) 0.23(3) Uani 1 1 d D U . . .
H47A H 0.324949 -0.259973 0.314972 0.350 Uiso 1 1 calc R U . . .
H47B H 0.323770 -0.149139 0.309420 0.350 Uiso 1 1 calc R U . . .
H47C H 0.324648 -0.215401 0.272742 0.350 Uiso 1 1 calc R U . . .
O491 O 0.1949(6) -0.5049(18) 0.1872(10) 0.177(11) Uani 1 1 d D U . . .
O495 O 0.1772(11) -0.370(3) 0.1572(19) 0.35(3) Uani 1 1 d D U . . .
C481 C 0.2284(6) -0.6550(16) 0.1961(8) 0.101(7) Uani 1 1 d D U . . .
C482 C 0.1961(7) -0.7043(18) 0.1962(9) 0.108(8) Uani 1 1 d D U . . .
H482 H 0.177039 -0.676244 0.205979 0.130 Uiso 1 1 calc R U . . .
C483 C 0.1912(7) -0.7970(18) 0.1818(9) 0.104(8) Uani 1 1 d D U . . .
H483 H 0.167304 -0.828942 0.177944 0.124 Uiso 1 1 calc R U . . .
C484 C 0.2227(8) -0.841(2) 0.1733(11) 0.133(11) Uani 1 1 d D U . . .
H484 H 0.223190 -0.906478 0.169289 0.159 Uiso 1 1 calc R U . . .
C485 C 0.2525(9) -0.785(2) 0.1712(12) 0.143(12) Uani 1 1 d D U . . .
H485 H 0.269160 -0.806851 0.157016 0.172 Uiso 1 1 calc R U . . .
C486 C 0.2594(7) -0.7007(18) 0.1879(11) 0.129(10) Uani 1 1 d D U . . .
C487 C 0.2942(8) -0.647(2) 0.1890(11) 0.160(13) Uani 1 1 d D U . . .
H48A H 0.308079 -0.678972 0.172311 0.192 Uiso 1 1 calc R U . . .
H48B H 0.312011 -0.644255 0.217209 0.192 Uiso 1 1 calc R U . . .
C488 C 0.2827(8) -0.548(2) 0.1728(10) 0.151(13) Uani 1 1 d D U . . .
H48C H 0.263772 -0.551135 0.145246 0.182 Uiso 1 1 calc R U . . .
H48D H 0.305958 -0.513912 0.171375 0.182 Uiso 1 1 calc R U . . .
C489 C 0.2645(6) -0.4961(18) 0.2014(8) 0.114(9) Uani 1 1 d D U . . .
H489 H 0.285165 -0.486642 0.227944 0.137 Uiso 1 1 calc R U . . .
C490 C 0.2307(6) -0.5541(16) 0.2091(9) 0.121(9) Uani 1 1 d D U . . .
H490 H 0.233874 -0.551819 0.238675 0.146 Uiso 1 1 calc R U . . .
C492 C 0.2035(9) -0.423(2) 0.1696(15) 0.24(2) Uani 1 1 d D U . . .
C493 C 0.2469(9) -0.403(2) 0.1866(13) 0.202(18) Uani 1 1 d D U . . .
H493 H 0.256731 -0.380840 0.164363 0.242 Uiso 1 1 calc R U . . .
C494 C 0.2523(13) -0.321(3) 0.2203(16) 0.26(3) Uani 1 1 d D U . . .
H49A H 0.239698 -0.263959 0.207084 0.390 Uiso 1 1 calc R U . . .
H49B H 0.240384 -0.340774 0.240635 0.390 Uiso 1 1 calc R U . . .
H49C H 0.280061 -0.309323 0.233486 0.390 Uiso 1 1 calc R U . . .
C501 C 0.510(2) 0.622(6) 1.0120(19) 0.20(2) Uani 0.5 1 d D U P E -1
H50G H 0.511752 0.661898 1.035897 0.234 Uiso 0.5 1 calc R U P E -1
H50H H 0.483514 0.593287 1.003506 0.234 Uiso 0.5 1 calc R U P E -1
C502 C 0.514(2) 0.685(5) 0.977(2) 0.20(2) Uani 0.5 1 d D U P E -1
H50I H 0.492020 0.731144 0.968293 0.245 Uiso 0.5 1 calc R U P E -1
H50J H 0.538604 0.719313 0.985050 0.245 Uiso 0.5 1 calc R U P E -1
C503 C 0.511(2) 0.615(6) 0.9424(18) 0.21(2) Uani 0.5 1 d D U P E -1
H50K H 0.489462 0.571002 0.938880 0.247 Uiso 0.5 1 calc R U P E -1
H50L H 0.507710 0.647726 0.916475 0.247 Uiso 0.5 1 calc R U P E -1
C504 C 0.551(2) 0.560(7) 0.955(2) 0.22(2) Uani 0.5 1 d D U P E -1
H50M H 0.552760 0.522754 0.931684 0.259 Uiso 0.5 1 calc R U P E -1
H50N H 0.572708 0.603974 0.963217 0.259 Uiso 0.5 1 calc R U P E -1
C505 C 0.550(2) 0.497(5) 0.990(3) 0.22(3) Uani 0.5 1 d D U P E -1
H50O H 0.576499 0.468082 1.000891 0.262 Uiso 0.5 1 calc R U P E -1
H50P H 0.531510 0.445890 0.979224 0.262 Uiso 0.5 1 calc R U P E -1
C506 C 0.540(3) 0.546(6) 1.024(2) 0.22(3) Uani 0.5 1 d D U P E -1
H50Q H 0.564523 0.574043 1.042064 0.261 Uiso 0.5 1 calc R U P E -1
H50R H 0.531565 0.498558 1.039491 0.261 Uiso 0.5 1 calc R U P E -1
C507 C 0.5211(14) 0.425(4) 0.4500(13) 0.122(14) Uani 0.5 1 d D U P F -1
H50A H 0.546837 0.394697 0.455810 0.146 Uiso 0.5 1 calc R U P F -1
H50B H 0.517173 0.464941 0.425943 0.146 Uiso 0.5 1 calc R U P F -1
C508 C 0.5219(15) 0.486(3) 0.4851(15) 0.127(14) Uani 0.5 1 d D U P F -1
H50C H 0.502990 0.537350 0.476753 0.153 Uiso 0.5 1 calc R U P F -1
H50D H 0.548176 0.511689 0.498166 0.153 Uiso 0.5 1 calc R U P F -1
C509 C 0.5102(19) 0.416(4) 0.5140(13) 0.155(17) Uani 0.5 1 d D U P F -1
H50E H 0.481640 0.407279 0.505498 0.186 Uiso 0.5 1 calc R U P F -1
H50F H 0.519183 0.438703 0.542309 0.186 Uiso 0.5 1 calc R U P F -1
C510 C 0.531(2) 0.322(4) 0.510(2) 0.18(2) Uani 0.5 1 d D U P F -1
H51A H 0.556286 0.335030 0.504436 0.217 Uiso 0.5 1 calc R U P F -1
H51B H 0.536761 0.283584 0.534354 0.217 Uiso 0.5 1 calc R U P F -1
C511 C 0.502(3) 0.272(4) 0.4728(19) 0.18(2) Uani 0.5 1 d D U P F -1
H51C H 0.515042 0.219608 0.463716 0.212 Uiso 0.5 1 calc R U P F -1
H51D H 0.479772 0.248463 0.480050 0.212 Uiso 0.5 1 calc R U P F -1
C512 C 0.4892(18) 0.347(4) 0.4393(17) 0.158(19) Uani 0.5 1 d D U P F -1
H51E H 0.463735 0.373277 0.438439 0.190 Uiso 0.5 1 calc R U P F -1
H51F H 0.486860 0.319431 0.412595 0.190 Uiso 0.5 1 calc R U P F -1

loop_
_atom_site_aniso_label
_atom_site_aniso_U_11
_atom_site_aniso_U_22
_atom_site_aniso_U_33
_atom_site_aniso_U_23
_atom_site_aniso_U_13
_atom_site_aniso_U_12
I001 0.0550(5) 0.0434(5) 0.0664(6) 0.0006(4) 0.0217(4) 0.0001(4)
Zn1 0.0450(9) 0.0496(13) 0.0581(11) 0.0050(9) 0.0056(8) -0.0039(8)
I002 0.0596(6) 0.0748(8) 0.0604(6) 0.0143(5) 0.0143(5) 0.0038(5)
Zn2 0.0663(12) 0.0424(12) 0.0551(11) -0.0001(9) 0.0235(10) 0.0031(9)
I003 0.0604(6) 0.0474(6) 0.0862(7) 0.0043(5) 0.0170(5) 0.0012(5)
I004 0.0692(6) 0.0499(6) 0.0813(7) -0.0023(5) 0.0323(5) -0.0029(5)
Zn4 0.0562(11) 0.0393(11) 0.0565(11) -0.0010(8) 0.0185(9) -0.0037(8)
Zn5 0.0478(10) 0.0453(11) 0.0527(10) -0.0062(8) 0.0119(8) 0.0003(8)
I006 0.0732(7) 0.0720(9) 0.0660(7) -0.0156(6) 0.0063(6) -0.0065(6)
Zn6 0.0761(14) 0.0472(13) 0.0447(10) 0.0066(9) 0.0077(10) 0.0025(10)
C7 0.065(9) 0.046(9) 0.047(7) -0.005(7) -0.010(7) 0.003(7)
I008 0.0668(7) 0.0450(7) 0.1095(10) -0.0056(6) 0.0027(6) 0.0006(5)
C8 0.097(13) 0.030(8) 0.054(8) 0.000(7) -0.008(8) -0.005(8)
C9 0.057(9) 0.050(10) 0.071(10) 0.002(8) 0.004(7) -0.008(7)
I00B 0.1195(13) 0.0915(12) 0.0951(10) 0.0420(9) 0.0523(10) 0.0511(10)
C11 0.056(8) 0.052(9) 0.046(7) 0.010(6) 0.008(6) 0.002(7)
C10 0.070(9) 0.036(8) 0.054(8) -0.010(6) 0.013(7) -0.001(7)
N12 0.061(7) 0.038(7) 0.047(6) -0.001(5) 0.019(5) -0.002(5)
N13 0.064(7) 0.038(7) 0.051(7) 0.003(5) 0.004(6) 0.004(6)
N14 0.052(6) 0.045(7) 0.039(5) 0.002(5) 0.003(5) 0.001(5)
C015 0.047(7) 0.037(7) 0.033(5) -0.014(5) 0.004(5) -0.002(5)
N15 0.041(6) 0.045(7) 0.054(7) 0.002(5) 0.002(5) -0.010(5)
N016 0.052(7) 0.049(8) 0.067(8) 0.012(6) 0.025(6) 0.011(6)
N16 0.053(6) 0.033(7) 0.051(6) 0.007(5) 0.001(5) -0.004(5)
N17 0.060(8) 0.045(8) 0.062(8) 0.013(6) -0.002(6) 0.013(6)
N018 0.040(6) 0.050(8) 0.060(7) 0.008(6) 0.004(5) 0.002(5)
N18 0.048(6) 0.058(8) 0.045(6) 0.008(6) 0.007(5) 0.005(6)
N19 0.045(6) 0.053(8) 0.054(7) 0.012(6) 0.011(5) 0.006(5)
N01C 0.057(7) 0.037(7) 0.053(7) 0.001(5) 0.005(6) -0.003(5)
C01D 0.052(7) 0.046(8) 0.038(6) 0.008(5) 0.012(5) 0.009(6)
N01E 0.066(8) 0.043(7) 0.044(6) 0.002(5) 0.020(5) 0.005(6)
C01F 0.057(8) 0.054(9) 0.036(6) 0.011(6) 0.010(6) 0.012(7)
N01J 0.053(6) 0.035(6) 0.041(5) -0.002(5) 0.008(5) 0.005(5)
N01L 0.066(8) 0.059(9) 0.034(5) 0.004(6) 0.005(5) -0.001(7)
N01M 0.043(6) 0.070(9) 0.042(6) 0.001(6) 0.004(5) 0.003(6)
C01N 0.048(7) 0.029(7) 0.049(7) -0.007(5) -0.002(6) 0.004(5)
C01Q 0.063(9) 0.047(9) 0.045(7) -0.010(6) 0.011(6) -0.004(7)
C01R 0.048(7) 0.040(8) 0.038(6) 0.005(5) -0.003(5) -0.001(6)
C01S 0.083(12) 0.053(10) 0.037(7) 0.006(6) 0.000(7) -0.015(8)
C01V 0.077(11) 0.044(10) 0.067(10) 0.006(8) 0.006(9) -0.002(8)
C01X 0.069(10) 0.056(10) 0.042(7) -0.001(7) -0.004(7) 0.007(8)
C01Y 0.051(7) 0.050(9) 0.043(7) 0.002(6) 0.010(6) -0.010(6)
C01Z 0.054(8) 0.065(11) 0.046(7) 0.016(7) 0.009(6) 0.017(7)
C020 0.055(8) 0.033(8) 0.068(9) -0.005(6) 0.020(7) -0.002(6)
C20 0.071(11) 0.053(11) 0.091(13) 0.004(10) 0.030(10) 0.006(9)
C021 0.088(12) 0.053(10) 0.059(9) -0.018(8) 0.027(9) -0.027(9)
C21 0.065(9) 0.048(9) 0.048(7) 0.015(6) 0.013(7) 0.021(7)
C022 0.046(7) 0.054(9) 0.046(7) 0.000(6) 0.008(6) -0.004(6)
C22 0.048(7) 0.033(7) 0.044(6) 0.002(5) 0.014(5) 0.007(5)
C023 0.066(9) 0.045(9) 0.047(7) -0.009(6) 0.022(7) -0.013(7)
C23 0.060(8) 0.057(10) 0.037(6) 0.006(6) 0.006(6) -0.003(7)
C024 0.043(7) 0.051(9) 0.048(7) -0.002(6) 0.011(6) -0.002(6)
C24 0.052(8) 0.053(10) 0.083(11) 0.013(8) 0.028(8) 0.018(7)
C025 0.058(8) 0.039(8) 0.050(7) 0.010(6) 0.013(6) 0.005(6)
C25 0.067(9) 0.051(9) 0.069(9) 0.010(8) 0.027(8) -0.001(8)
C026 0.040(7) 0.045(9) 0.071(10) 0.007(7) 0.003(6) 0.002(6)
C26 0.051(7) 0.033(7) 0.051(7) 0.002(6) 0.007(6) 0.012(6)
C027 0.057(8) 0.030(7) 0.058(8) 0.006(6) 0.017(6) -0.002(6)
C27 0.053(7) 0.058(9) 0.025(5) 0.003(5) -0.001(5) 0.004(6)
C28 0.082(11) 0.034(8) 0.046(7) 0.005(6) 0.017(7) 0.019(7)
C029 0.071(10) 0.070(12) 0.088(12) 0.039(10) 0.042(10) 0.032(9)
C29 0.081(11) 0.038(8) 0.045(8) 0.006(6) -0.007(7) 0.004(7)
C02A 0.047(7) 0.055(9) 0.045(7) -0.003(6) -0.001(6) 0.002(6)
C02B 0.054(8) 0.032(8) 0.069(9) 0.002(7) 0.010(7) 0.002(6)
C02C 0.047(7) 0.056(10) 0.047(7) 0.002(7) 0.007(6) 0.010(6)
C02D 0.079(10) 0.034(8) 0.087(11) -0.001(7) 0.048(9) 0.001(7)
C02E 0.087(12) 0.053(11) 0.048(8) 0.001(7) 0.007(8) -0.003(9)
C02F 0.048(7) 0.041(8) 0.061(8) -0.006(6) 0.018(6) -0.001(6)
C02G 0.060(9) 0.044(9) 0.048(7) 0.002(6) -0.001(6) 0.007(7)
C02I 0.052(8) 0.059(11) 0.056(8) -0.010(7) 0.007(7) 0.003(7)
C02J 0.051(7) 0.040(8) 0.049(7) -0.004(6) 0.007(6) -0.008(6)
C02K 0.040(7) 0.072(12) 0.069(10) -0.003(8) 0.008(7) -0.007(7)
C02L 0.049(7) 0.029(7) 0.063(8) 0.003(6) 0.008(6) -0.012(5)
C02N 0.037(6) 0.046(8) 0.060(8) 0.007(7) 0.016(6) 0.002(6)
C02O 0.063(9) 0.059(10) 0.054(8) -0.007(7) 0.010(7) -0.023(8)
C02P 0.068(9) 0.021(7) 0.055(8) -0.001(5) 0.010(7) -0.007(6)
C02R 0.069(10) 0.073(12) 0.049(8) 0.007(7) 0.018(7) 0.025(9)
C02S 0.083(12) 0.052(10) 0.052(8) 0.011(7) 0.017(8) -0.002(8)
C02W 0.065(8) 0.032(8) 0.039(6) -0.005(5) 0.008(6) 0.003(6)
C02X 0.078(11) 0.058(11) 0.061(9) 0.005(8) 0.016(8) 0.026(9)
C02Y 0.049(7) 0.053(9) 0.049(7) -0.003(6) 0.008(6) -0.003(6)
C030 0.116(17) 0.080(15) 0.090(14) -0.049(12) 0.062(13) -0.044(13)
C30 0.084(11) 0.036(8) 0.052(8) 0.010(7) -0.005(8) 0.001(7)
C031 0.036(6) 0.048(9) 0.048(7) 0.002(6) 0.005(5) 0.001(5)
C31 0.068(9) 0.036(8) 0.042(7) 0.000(6) 0.000(6) -0.013(7)
N33 0.057(7) 0.028(6) 0.051(6) -0.005(5) 0.003(5) -0.002(5)
N32 0.051(6) 0.043(7) 0.039(5) -0.003(5) 0.012(5) -0.004(5)
C034 0.058(8) 0.036(8) 0.043(6) -0.008(6) 0.015(6) 0.004(6)
N34 0.046(6) 0.044(7) 0.039(5) 0.004(5) 0.010(4) 0.011(5)
N35 0.070(8) 0.049(8) 0.041(6) -0.003(5) 0.013(6) -0.008(6)
C036 0.043(6) 0.042(8) 0.049(7) -0.004(6) 0.009(5) 0.006(6)
N36 0.056(7) 0.049(8) 0.064(8) -0.006(6) 0.023(6) -0.018(6)
N37 0.065(8) 0.045(8) 0.047(6) -0.005(5) 0.013(6) -0.014(6)
C038 0.062(9) 0.052(10) 0.075(10) 0.014(8) 0.030(8) 0.016(7)
N38 0.044(5) 0.035(6) 0.050(6) -0.003(5) 0.011(5) -0.007(5)
C039 0.054(9) 0.102(16) 0.081(12) 0.052(11) 0.032(9) 0.037(10)
N39 0.060(7) 0.036(6) 0.046(6) -0.014(5) 0.018(5) -0.003(6)
C03B 0.083(12) 0.075(13) 0.060(10) -0.030(9) 0.032(9) -0.013(10)
C03C 0.071(10) 0.041(9) 0.060(9) -0.006(7) 0.010(7) 0.012(7)
C03G 0.056(8) 0.051(10) 0.057(8) 0.005(7) 0.018(7) 0.002(7)
C03J 0.067(9) 0.044(9) 0.054(8) 0.006(7) 0.002(7) 0.010(7)
C03K 0.058(8) 0.079(13) 0.035(6) -0.006(7) 0.014(6) -0.004(8)
C03M 0.095(14) 0.068(13) 0.104(15) -0.028(11) 0.062(12) -0.042(11)
C03R 0.073(11) 0.045(10) 0.059(9) 0.001(7) 0.005(8) -0.006(8)
C40 0.065(9) 0.049(9) 0.049(8) -0.006(7) 0.010(7) -0.008(7)
C41 0.054(8) 0.039(8) 0.046(7) 0.000(6) 0.000(6) 0.000(6)
C43 0.093(13) 0.045(10) 0.091(13) -0.030(9) 0.046(11) -0.015(9)
N44 0.066(8) 0.045(7) 0.058(7) -0.006(6) 0.028(6) -0.006(6)
O411 0.072(8) 0.082(11) 0.134(13) -0.021(9) 0.029(9) -0.019(7)
O415 0.088(10) 0.106(13) 0.126(13) -0.029(11) 0.053(10) -0.029(9)
C401 0.065(10) 0.103(16) 0.080(12) -0.005(11) 0.013(9) -0.020(10)
C402 0.089(14) 0.11(2) 0.114(17) 0.004(15) 0.046(13) 0.001(14)
C403 0.060(11) 0.13(2) 0.14(2) 0.038(18) 0.009(13) -0.027(13)
C404 0.073(12) 0.13(2) 0.105(16) 0.039(16) 0.019(12) -0.006(14)
C405 0.097(16) 0.11(2) 0.100(16) 0.028(15) -0.009(14) -0.011(15)
C406 0.078(12) 0.116(17) 0.066(10) 0.006(11) 0.023(9) -0.015(12)
C407 0.070(11) 0.14(2) 0.066(11) -0.018(12) 0.004(9) -0.002(12)
C408 0.075(12) 0.105(17) 0.072(12) -0.009(11) 0.009(9) -0.014(11)
C409 0.067(11) 0.105(16) 0.113(15) -0.022(13) 0.046(11) -0.029(11)
C410 0.072(11) 0.090(14) 0.089(13) -0.007(11) 0.020(10) -0.026(10)
C412 0.080(12) 0.101(15) 0.106(14) -0.040(12) 0.059(11) -0.029(11)
C413 0.083(13) 0.109(18) 0.102(15) -0.019(13) 0.034(12) -0.042(13)
C414 0.088(15) 0.097(19) 0.15(2) -0.014(18) 0.052(16) -0.021(14)
Zn11 0.055(2) 0.0298(19) 0.042(2) 0.0001(14) 0.0027(16) -0.0015(15)
I12 0.0694(13) 0.0483(12) 0.0645(13) -0.0090(9) -0.0050(11) 0.0138(10)
I11 0.0701(15) 0.0475(11) 0.0642(12) -0.0103(7) 0.0150(8) -0.0142(8)
I21 0.0450(18) 0.0704(17) 0.0459(12) -0.0045(12) 0.0158(7) 0.0027(9)
I31 0.089(3) 0.053(4) 0.051(2) 0.0088(14) 0.0248(17) 0.0118(13)
I61 0.082(2) 0.0522(13) 0.0796(12) 0.0073(9) 0.0001(13) -0.0203(12)
Zn12 0.14(2) 0.046(8) 0.049(7) -0.001(5) 0.001(16) -0.007(16)
I13 0.32(3) 0.082(8) 0.132(10) -0.037(8) 0.097(15) -0.112(14)
I14 0.217(14) 0.111(9) 0.153(10) -0.084(8) -0.119(10) 0.120(10)
I23 0.104(13) 0.091(9) 0.070(4) -0.030(5) 0.016(8) -0.017(11)
I33 0.111(10) 0.091(6) 0.052(4) 0.016(3) 0.015(5) 0.015(4)
I62 0.09(2) 0.085(13) 0.071(9) -0.006(8) 0.015(10) -0.015(15)
O451 0.22(2) 0.111(17) 0.19(2) 0.017(15) 0.111(19) 0.069(16)
O455 0.24(4) 0.24(4) 0.21(3) 0.12(3) 0.08(3) 0.08(3)
C441 0.12(2) 0.16(3) 0.17(3) -0.02(2) 0.04(2) -0.03(2)
C442 0.13(2) 0.14(3) 0.23(3) -0.01(3) 0.06(3) 0.02(2)
C443 0.11(2) 0.15(3) 0.23(3) 0.01(3) 0.06(2) 0.02(2)
C444 0.101(18) 0.18(3) 0.14(2) 0.05(2) 0.045(17) 0.02(2)
C445 0.109(19) 0.18(3) 0.082(15) 0.040(18) -0.008(14) -0.01(2)
C446 0.12(2) 0.21(3) 0.12(2) 0.08(2) 0.012(17) 0.00(2)
C447 0.12(2) 0.26(4) 0.21(3) 0.13(3) 0.04(2) 0.01(3)
C448 0.20(3) 0.26(4) 0.19(3) 0.06(3) -0.01(3) -0.02(3)
C449 0.19(3) 0.24(4) 0.18(3) 0.00(3) 0.05(3) -0.01(3)
C450 0.14(2) 0.13(2) 0.14(2) -0.034(19) 0.05(2) -0.041(18)
C452 0.24(3) 0.18(3) 0.21(3) 0.08(3) 0.12(3) 0.06(3)
C453 0.22(3) 0.20(4) 0.23(4) 0.05(3) 0.09(3) 0.06(3)
C454 0.29(5) 0.31(6) 0.39(6) 0.07(5) 0.30(5) 0.03(5)
O431 0.129(15) 0.129(17) 0.120(14) 0.018(13) 0.001(12) 0.004(13)
O435 0.17(2) 0.084(14) 0.138(18) -0.022(13) -0.007(15) 0.019(14)
C421 0.092(14) 0.121(19) 0.121(18) 0.012(15) 0.048(13) 0.034(14)
C422 0.104(17) 0.14(2) 0.083(14) -0.004(14) 0.039(13) -0.030(16)
C423 0.14(2) 0.11(2) 0.111(18) 0.003(15) 0.063(16) 0.033(17)
C424 0.16(2) 0.082(16) 0.092(15) -0.007(13) 0.037(16) -0.011(16)
C425 0.122(19) 0.12(2) 0.096(16) -0.019(14) 0.013(14) 0.053(16)
C426 0.126(18) 0.091(16) 0.113(17) 0.011(14) 0.045(15) 0.045(14)
C427 0.13(2) 0.11(2) 0.15(2) -0.020(18) 0.041(19) 0.046(16)
C428 0.084(14) 0.13(2) 0.13(2) -0.033(17) 0.044(14) 0.003(14)
C429 0.103(17) 0.112(19) 0.13(2) -0.012(16) 0.005(15) 0.027(15)
C430 0.096(15) 0.102(17) 0.120(17) 0.030(14) 0.039(13) 0.016(13)
C432 0.109(18) 0.15(2) 0.083(15) 0.015(16) -0.008(14) 0.000(18)
C433 0.096(15) 0.14(2) 0.077(13) 0.004(14) -0.016(12) 0.012(16)
C434 0.14(3) 0.37(7) 0.13(3) -0.09(4) -0.04(2) -0.01(4)
O471 0.152(17) 0.105(15) 0.116(14) -0.012(12) -0.011(13) 0.011(13)
O475 0.35(5) 0.10(2) 0.20(3) 0.03(2) -0.06(3) 0.03(3)
C461 0.11(2) 0.20(3) 0.14(2) 0.06(2) -0.049(19) -0.04(2)
C462 0.16(3) 0.19(4) 0.24(4) 0.08(3) -0.11(3) -0.01(3)
C463 0.14(3) 0.21(4) 0.27(4) 0.13(3) -0.06(3) -0.03(3)
C464 0.17(3) 0.25(4) 0.26(4) 0.16(3) -0.09(3) -0.02(3)
C465 0.16(3) 0.30(5) 0.22(4) 0.14(4) -0.04(3) -0.02(3)
C466 0.11(2) 0.28(4) 0.14(3) 0.06(3) -0.05(2) -0.03(3)
C467 0.17(3) 0.33(5) 0.17(3) -0.01(4) 0.03(3) 0.04(4)
C468 0.20(4) 0.27(4) 0.14(3) -0.09(3) -0.01(3) 0.06(3)
C469 0.20(3) 0.21(3) 0.10(2) -0.04(2) -0.06(2) 0.07(3)
C470 0.16(2) 0.17(3) 0.111(19) -0.01(2) -0.044(19) 0.03(2)
C472 0.25(3) 0.058(16) 0.14(2) -0.005(16) -0.06(2) 0.02(2)
C473 0.26(4) 0.12(3) 0.15(3) -0.04(2) -0.08(3) 0.06(3)
C474 0.26(6) 0.16(4) 0.20(5) -0.04(4) -0.04(4) -0.03(4)
O491 0.129(17) 0.17(2) 0.23(3) 0.03(2) 0.046(18) -0.060(17)
O495 0.26(5) 0.26(5) 0.40(6) 0.13(5) -0.08(5) 0.05(4)
C481 0.094(14) 0.13(2) 0.083(13) -0.024(13) 0.039(11) -0.013(14)
C482 0.085(14) 0.13(2) 0.121(19) 0.011(17) 0.052(14) 0.005(15)
C483 0.094(16) 0.11(2) 0.111(18) -0.014(16) 0.036(14) -0.008(14)
C484 0.098(17) 0.16(3) 0.15(2) -0.05(2) 0.053(17) -0.019(18)
C485 0.108(19) 0.17(3) 0.17(3) -0.08(2) 0.076(18) -0.034(19)
C486 0.101(16) 0.13(2) 0.17(2) -0.069(18) 0.073(16) -0.043(15)
C487 0.12(2) 0.18(3) 0.19(3) -0.11(2) 0.07(2) -0.06(2)
C488 0.115(19) 0.21(3) 0.14(2) -0.03(2) 0.067(18) -0.09(2)
C489 0.100(16) 0.14(2) 0.103(16) -0.054(16) 0.037(13) -0.033(16)
C490 0.080(14) 0.13(2) 0.15(2) -0.033(17) 0.021(14) -0.034(14)
C492 0.20(3) 0.18(3) 0.28(4) 0.02(3) -0.02(3) -0.09(3)
C493 0.17(3) 0.18(3) 0.22(3) 0.02(3) 0.01(3) -0.09(3)
C494 0.15(4) 0.21(6) 0.37(7) 0.13(5) 0.02(5) -0.05(4)
C501 0.13(4) 0.27(6) 0.15(4) 0.02(4) 0.00(3) -0.02(4)
C502 0.12(4) 0.31(6) 0.16(4) 0.05(3) 0.02(3) 0.00(4)
C503 0.14(4) 0.31(6) 0.16(4) 0.05(4) 0.03(4) 0.00(4)
C504 0.13(4) 0.29(6) 0.19(4) 0.04(4) 0.01(4) 0.00(4)
C505 0.16(4) 0.27(6) 0.18(4) 0.03(4) 0.00(4) 0.00(4)
C506 0.17(4) 0.26(6) 0.18(4) 0.02(4) 0.00(4) 0.00(4)
C507 0.08(2) 0.17(4) 0.10(2) 0.00(2) 0.01(2) 0.03(2)
C508 0.08(2) 0.19(4) 0.11(3) 0.00(2) 0.03(2) 0.05(3)
C509 0.17(4) 0.19(4) 0.07(2) -0.02(2) -0.01(2) -0.04(3)
C510 0.20(4) 0.18(4) 0.14(3) -0.02(3) 0.02(3) -0.04(3)
C511 0.20(4) 0.17(4) 0.14(4) -0.02(3) 0.03(3) -0.02(3)
C512 0.12(3) 0.19(4) 0.16(3) 0.00(3) 0.04(3) 0.00(3)

loop_
_atom_type_symbol
_atom_type_description
_atom_type_scat_dispersion_real
_atom_type_scat_dispersion_imag
_atom_type_scat_source
C C 0.0181 0.0091 'International Tables Vol C Tables 4.2.6.8 and 6.1.1.4'
H H 0.0000 0.0000 'International Tables Vol C Tables 4.2.6.8 and 6.1.1.4'
I I -0.3257 6.8362 'International Tables Vol C Tables 4.2.6.8 and 6.1.1.4'
N N 0.0311 0.0180 'International Tables Vol C Tables 4.2.6.8 and 6.1.1.4'
O O 0.0492 0.0322 'International Tables Vol C Tables 4.2.6.8 and 6.1.1.4'
Zn Zn -1.5491 0.6778 'International Tables Vol C Tables 4.2.6.8 and 6.1.1.4'

loop_
_geom_angle_atom_site_label_1
_geom_angle_atom_site_label_2
_geom_angle_atom_site_label_3
_geom_angle
_geom_angle_site_symmetry_1
_geom_angle_site_symmetry_3
N36 Zn1 N15 100.5(6) . 1_454
N36 Zn1 I002 109.1(4) . .
N15 Zn1 I002 109.5(4) 1_454 .
N36 Zn1 I008 108.5(4) . .
N15 Zn1 I008 106.5(4) 1_454 .
I002 Zn1 I008 120.89(10) . .
N44 Zn2 N12 101.2(6) . 3_444
N44 Zn2 I33 108.1(15) . .
N12 Zn2 I33 106.9(5) 3_444 .
N44 Zn2 I004 105.5(4) . .
N12 Zn2 I004 110.6(4) 3_444 .
I33 Zn2 I004 122.5(12) . .
N44 Zn2 I31 115.2(5) . .
N12 Zn2 I31 106.4(4) 3_444 .
I004 Zn2 I31 116.9(3) . .
N016 Zn4 N01C 101.1(6) 3_445 .
N016 Zn4 I006 110.9(4) 3_445 .
N01C Zn4 I006 110.9(4) . .
N016 Zn4 I001 106.5(4) 3_445 .
N01C Zn4 I001 110.4(4) . .
I006 Zn4 I001 115.94(10) . .
N018 Zn5 N32 101.2(5) . .
N018 Zn5 I23 117.1(15) . .
N32 Zn5 I23 105.6(8) . .
N018 Zn5 I003 107.4(4) . .
N32 Zn5 I003 107.6(4) . .
I23 Zn5 I003 116.5(8) . .
N018 Zn5 I21 106.4(4) . .
N32 Zn5 I21 109.6(4) . .
I003 Zn5 I21 122.65(16) . .
N16 Zn6 N17 102.1(6) . .
N16 Zn6 I61 106.2(4) . .
N17 Zn6 I61 108.5(5) . .
N16 Zn6 I00B 105.7(4) . .
N17 Zn6 I00B 110.1(5) . .
I61 Zn6 I00B 122.3(2) . .
N16 Zn6 I62 98.3(7) . .
N17 Zn6 I62 100.9(12) . .
I00B Zn6 I62 135.1(13) . .
C025 C7 C01S 119.1(15) . .
C03R C8 N16 122.7(17) . .
C024 C9 N12 122.6(16) . .
C01Y C11 C02B 119.0(15) . .
C02E C10 C01Y 120.5(16) . .
C02X N12 C9 118.2(15) . .
C02X N12 Zn2 119.8(11) . 3_556
C9 N12 Zn2 121.9(12) . 3_556
C027 N13 C031 116.1(14) . .
C02L N14 C027 114.4(14) . .
N38 C015 N39 126.0(13) . .
N38 C015 C02A 119.2(12) . .
N39 C015 C02A 114.8(13) . .
C02B N15 C02E 120.5(14) . .
C02B N15 Zn1 120.7(12) . 1_656
C02E N15 Zn1 118.8(11) . 1_656
C038 N016 C25 119.6(15) . .
C038 N016 Zn4 123.5(12) . 3
C25 N016 Zn4 116.9(12) . 3
C01S N16 C8 119.2(15) . .
C01S N16 Zn6 119.6(12) . .
C8 N16 Zn6 121.1(11) . .
C039 N17 C02S 122.1(14) . .
C039 N17 Zn6 118.7(12) . .
C02S N17 Zn6 119.2(13) . .
C02R N018 C23 121.5(15) . .
C02R N018 Zn5 117.5(11) . .
C23 N018 Zn5 120.9(12) . .
C02I N18 C02C 116.3(15) . .
C21 N19 C02C 114.9(14) . .
C03G N01C C30 117.7(15) . .
C03G N01C Zn4 125.7(12) . .
C30 N01C Zn4 116.7(11) . .
N01J C01D N34 124.7(13) . .
N01J C01D C01R 119.6(14) . .
N34 C01D C01R 115.7(13) . .
C031 N01E C02L 112.2(14) . .
C029 C01F C20 119.0(16) . .
C029 C01F C21 120.9(15) . .
C20 C01F C21 119.9(15) . .
C01D N01J C27 116.8(14) . .
C02W N01L C02P 118.1(13) . .
C02W N01L Zn11 123.8(11) . .
C02P N01L Zn11 118.0(12) . .
C02W N01L Zn12 121.8(14) . .
C02P N01L Zn12 119.5(16) . .
C21 N01M C02I 109.8(14) . .
C03J C01N C02G 118.7(14) . .
C03J C01N C27 121.5(13) . .
C02G C01N C27 119.7(14) . .
C29 C01Q C01X 117.6(16) . .
C29 C01Q C28 119.3(16) . .
C01X C01Q C28 123.1(15) . .
C034 C01R C31 119.9(13) . .
C034 C01R C01D 121.6(13) . .
C31 C01R C01D 118.5(14) . .
N16 C01S C7 120.9(17) . .
C03J C01V N32 123.3(18) . .
C03G C01X C01Q 118.5(15) . .
C11 C01Y C10 117.2(15) . .
C11 C01Y C02L 120.7(14) . .
C10 C01Y C02L 121.8(16) . .
C02R C01Z C22 116.8(15) . .
N38 C020 N37 125.5(15) . .
N38 C020 C023 118.8(14) . .
N37 C020 C023 115.7(14) . .
C02S C20 C01F 116.8(18) . .
N35 C021 C02K 125.1(18) . .
N19 C21 N01M 129.4(15) . .
N19 C21 C01F 115.7(14) . .
N01M C21 C01F 114.8(14) . .
C22 C022 C23 119.5(15) . .
C022 C22 C01Z 119.2(14) . .
C022 C22 C02I 122.2(14) . .
C01Z C22 C02I 118.5(14) . .
C030 C023 C03B 117.4(16) . .
C030 C023 C020 120.7(15) . .
C03B C023 C020 121.9(15) . .
N018 C23 C022 120.3(15) . .
C02F C024 C9 117.4(15) . .
C026 C24 C038 119.5(17) . .
C03R C025 C7 116.9(16) . .
C03R C025 C027 120.8(15) . .
C7 C025 C027 121.7(13) . .
C02D C25 N016 121.8(18) . .
C24 C026 C02D 118.4(17) . .
C24 C026 C02C 121.0(17) . .
C02D C026 C02C 120.5(16) . .
C02G C26 N32 123.4(14) . .
N13 C027 N14 124.8(15) . .
N13 C027 C025 117.5(14) . .
N14 C027 C025 117.7(14) . .
N33 C27 N01J 122.2(13) . .
N33 C27 C01N 121.1(13) . .
N01J C27 C01N 116.7(14) . .
N34 C28 N33 125.6(16) . .
N34 C28 C01Q 113.2(15) . .
N33 C28 C01Q 121.2(14) . .
C01F C029 C039 119.7(16) . .
C01Q C29 C30 118.7(15) . .
C02Y C02A C015 122.3(15) . .
C02Y C02A C41 115.3(15) . .
C015 C02A C41 122.4(13) . .
N15 C02B C11 121.8(16) . .
N19 C02C N18 123.2(15) . .
N19 C02C C026 116.8(14) . .
N18 C02C C026 120.0(15) . .
C25 C02D C026 120.0(17) . .
N15 C02E C10 121.0(16) . .
C024 C02F C03C 119.5(16) . .
C024 C02F C031 120.2(14) . .
C03C C02F C031 120.3(14) . .
C26 C02G C01N 117.8(16) . .
N18 C02I N01M 126.4(16) . .
N18 C02I C22 119.2(16) . .
N01M C02I C22 114.5(15) . .
C03K C02J C02K 117.7(17) . .
C03K C02J C036 122.7(15) . .
C02K C02J C036 119.5(16) . .
C02J C02K C021 118.2(19) . .
N14 C02L N01E 126.4(14) . .
N14 C02L C01Y 115.9(14) . .
N01E C02L C01Y 117.6(14) . .
N36 C02N C41 125.1(15) . .
C02Y C02O N36 123.6(15) . .
N01L C02P C034 122.4(14) . .
N018 C02R C01Z 122.5(16) . .
N17 C02S C20 121.3(18) . .
N01L C02W C31 124.0(13) . .
N12 C02X C03C 121.0(17) . .
C02O C02Y C02A 121.8(16) . .
C023 C030 C03M 121.8(18) . .
N01C C30 C29 122.1(15) . .
N01E C031 N13 125.8(15) . .
N01E C031 C02F 116.5(14) . .
N13 C031 C02F 117.6(13) . .
C02W C31 C01R 117.1(14) . .
C27 N33 C28 117.7(13) . .
C26 N32 C01V 117.1(14) . .
C26 N32 Zn5 120.5(10) . .
C01V N32 Zn5 122.4(12) . .
C01R C034 C02P 118.0(13) . .
C28 N34 C01D 112.8(13) . .
C021 N35 C40 113.7(16) . .
C021 N35 Zn12 131.5(16) . .
C40 N35 Zn12 114.8(16) . .
C021 N35 Zn11 120.9(13) . .
C40 N35 Zn11 125.4(12) . .
N39 C036 N37 123.5(14) . .
N39 C036 C02J 119.8(13) . .
N37 C036 C02J 116.6(14) . .
C02N N36 C02O 115.5(13) . .
C02N N36 Zn1 123.8(11) . .
C02O N36 Zn1 120.7(11) . .
C020 N37 C036 115.4(14) . .
N016 C038 C24 120.5(17) . .
C015 N38 C020 114.3(13) . .
N17 C039 C029 120.8(16) . .
C036 N39 C015 115.2(12) . .
C43 C03B C023 117.3(19) . .
C02X C03C C02F 121.1(18) . .
C01X C03G N01C 125.0(16) . .
C01V C03J C01N 119.3(15) . .
C02J C03K C40 119.5(17) . .
N44 C03M C030 121.9(17) . .
C8 C03R C025 120.5(18) . .
N35 C40 C03K 125.6(18) . .
C02N C41 C02A 118.7(14) . .
N44 C43 C03B 124.4(17) . .
C03M N44 C43 117.1(15) . .
C03M N44 Zn2 121.0(12) . .
C43 N44 Zn2 121.4(12) . .
C412 O411 C410 111.7(13) . .
C402 C401 C406 120.6(18) . .
C402 C401 C410 122.5(18) . .
C406 C401 C410 115.6(15) . .
C401 C402 C403 120(2) . .
C402 C403 C404 119.3(18) . .
C405 C404 C403 118(2) . .
C406 C405 C404 124(2) . .
C405 C406 C401 118.3(18) . .
C405 C406 C407 125(2) . .
C401 C406 C407 116.4(18) . .
C406 C407 C408 110.8(17) . .
C407 C408 C409 109.4(15) . .
C413 C409 C408 117.1(19) . .
C413 C409 C410 102.0(13) . .
C408 C409 C410 110.7(16) . .
O411 C410 C401 113.1(15) . .
O411 C410 C409 105.2(14) . .
C401 C410 C409 113.3(16) . .
O415 C412 O411 123.5(18) . .
O415 C412 C413 128.8(18) . .
O411 C412 C413 107.7(15) . .
C409 C413 C412 108.1(15) . .
C409 C413 C414 118.3(18) . .
C412 C413 C414 109.3(19) . .
N01L Zn11 N35 103.8(7) . .
N01L Zn11 I12 105.7(6) . .
N35 Zn11 I12 105.4(5) . .
N01L Zn11 I11 102.8(5) . .
N35 Zn11 I11 109.7(6) . .
I12 Zn11 I11 127.2(5) . .
N35 Zn12 N01L 103.5(18) . .
N35 Zn12 I14 112.5(14) . .
N01L Zn12 I14 113.6(18) . .
N35 Zn12 I13 99.4(16) . .
N01L Zn12 I13 102.5(12) . .
I14 Zn12 I13 122.7(17) . .
C452 O451 C450 112(2) . .
C442 C441 C446 119(2) . .
C442 C441 C450 118(2) . .
C446 C441 C450 123(2) . .
C441 C442 C443 122(3) . .
C442 C443 C444 118(2) . .
C445 C444 C443 116(2) . .
C446 C445 C444 126(2) . .
C445 C446 C441 117(2) . .
C445 C446 C447 120(2) . .
C441 C446 C447 122(2) . .
C446 C447 C448 113(3) . .
C449 C448 C447 108(2) . .
C453 C449 C448 118(3) . .
C453 C449 C450 100.9(19) . .
C448 C449 C450 111(2) . .
O451 C450 C441 111(2) . .
O451 C450 C449 102.4(18) . .
C441 C450 C449 112(2) . .
O455 C452 O451 120(3) . .
O455 C452 C453 131(3) . .
O451 C452 C453 104(2) . .
C449 C453 C452 102(2) . .
C449 C453 C454 122(3) . .
C452 C453 C454 108(3) . .
C432 O431 C430 113.3(17) . .
C422 C421 C426 121(2) . .
C422 C421 C430 117.5(19) . .
C426 C421 C430 121.7(19) . .
C421 C422 C423 119(2) . .
C422 C423 C424 120(2) . .
C425 C424 C423 115(2) . .
C426 C425 C424 128(2) . .
C425 C426 C421 117(2) . .
C425 C426 C427 121(2) . .
C421 C426 C427 122(2) . .
C426 C427 C428 112(2) . .
C427 C428 C429 111.0(19) . .
C433 C429 C428 116(2) . .
C433 C429 C430 103.3(16) . .
C428 C429 C430 109.6(18) . .
O431 C430 C421 108.8(18) . .
O431 C430 C429 100.2(16) . .
C421 C430 C429 116.8(18) . .
O435 C432 O431 122(2) . .
O435 C432 C433 130(2) . .
O431 C432 C433 107.5(19) . .
C429 C433 C432 102.7(16) . .
C429 C433 C434 119(2) . .
C432 C433 C434 103(2) . .
C472 O471 C470 110.8(17) . .
C462 C461 C466 118(2) . .
C462 C461 C470 119(2) . .
C466 C461 C470 122(2) . .
C461 C462 C463 124(3) . .
C462 C463 C464 117(3) . .
C465 C464 C463 116(3) . .
C466 C465 C464 128(3) . .
C465 C466 C461 117(3) . .
C465 C466 C467 121(3) . .
C461 C466 C467 121(2) . .
C466 C467 C468 116(3) . .
C467 C468 C469 110(3) . .
C473 C469 C468 117(3) . .
C473 C469 C470 101.4(19) . .
C468 C469 C470 114(2) . .
O471 C470 C461 113(2) . .
O471 C470 C469 100.5(18) . .
C461 C470 C469 115(2) . .
O475 C472 O471 120(3) . .
O475 C472 C473 132(3) . .
O471 C472 C473 108(2) . .
C469 C473 C472 105(2) . .
C469 C473 C474 122(3) . .
C472 C473 C474 103(2) . .
C492 O491 C490 110.3(18) . .
C482 C481 C486 119.9(19) . .
C482 C481 C490 117.5(18) . .
C486 C481 C490 122.4(18) . .
C481 C482 C483 120(2) . .
C482 C483 C484 118(2) . .
C485 C484 C483 117(2) . .
C486 C485 C484 124(2) . .
C485 C486 C481 117(2) . .
C485 C486 C487 122(2) . .
C481 C486 C487 119(2) . .
C486 C487 C488 110(2) . .
C487 C488 C489 109(2) . .
C493 C489 C488 115(2) . .
C493 C489 C490 105.2(18) . .
C488 C489 C490 111.7(18) . .
O491 C490 C481 110(2) . .
O491 C490 C489 105.5(18) . .
C481 C490 C489 115.4(18) . .
O495 C492 O491 115(3) . .
O495 C492 C493 129(3) . .
O491 C492 C493 110(2) . .
C489 C493 C492 104(2) . .
C489 C493 C494 117(3) . .
C492 C493 C494 107(3) . .
C506 C501 C502 113(4) . .
C503 C502 C501 103(3) . .
C504 C503 C502 107(4) . .
C505 C504 C503 107(3) . .
C504 C505 C506 114(4) . .
C505 C506 C501 117(4) . .
C508 C507 C512 116(3) . .
C507 C508 C509 102(3) . .
C508 C509 C510 104(3) . .
C511 C510 C509 104(3) . .
C512 C511 C510 106(3) . .
C511 C512 C507 107(3) . .

loop_
_geom_bond_atom_site_label_1
_geom_bond_atom_site_label_2
_geom_bond_distance
_geom_bond_site_symmetry_2
I001 Zn4 2.567(2) .
Zn1 N36 2.053(13) .
Zn1 N15 2.075(12) 1_454
Zn1 I002 2.540(3) .
Zn1 I008 2.547(3) .
Zn2 N44 2.049(14) .
Zn2 N12 2.066(14) 3_444
Zn2 I33 2.510(17) .
Zn2 I004 2.550(3) .
Zn2 I31 2.563(11) .
I003 Zn5 2.552(3) .
Zn4 N016 2.077(14) 3_445
Zn4 N01C 2.081(14) .
Zn4 I006 2.528(2) .
Zn5 N018 2.065(14) .
Zn5 N32 2.075(12) .
Zn5 I23 2.540(15) .
Zn5 I21 2.554(4) .
Zn6 N16 2.074(14) .
Zn6 N17 2.083(14) .
Zn6 I61 2.512(5) .
Zn6 I00B 2.552(3) .
Zn6 I62 2.96(6) .
C7 C025 1.41(2) .
C7 C01S 1.41(2) .
C8 C03R 1.33(2) .
C8 N16 1.37(2) .
C9 C024 1.38(3) .
C9 N12 1.38(2) .
C11 C01Y 1.36(3) .
C11 C02B 1.44(2) .
C10 C02E 1.38(3) .
C10 C01Y 1.41(2) .
N12 C02X 1.33(2) .
N13 C027 1.29(2) .
N13 C031 1.34(2) .
N14 C02L 1.32(2) .
N14 C027 1.353(19) .
C015 N38 1.319(19) .
C015 N39 1.364(17) .
C015 C02A 1.42(2) .
N15 C02B 1.30(2) .
N15 C02E 1.33(3) .
N016 C038 1.34(2) .
N016 C25 1.37(2) .
N16 C01S 1.30(2) .
N17 C039 1.35(2) .
N17 C02S 1.36(3) .
N018 C02R 1.30(2) .
N018 C23 1.34(2) .
N18 C02I 1.30(2) .
N18 C02C 1.35(2) .
N19 C21 1.29(2) .
N19 C02C 1.33(2) .
N01C C03G 1.33(2) .
N01C C30 1.36(2) .
C01D N01J 1.292(19) .
C01D N34 1.40(2) .
C01D C01R 1.477(18) .
N01E C031 1.334(19) .
N01E C02L 1.37(2) .
C01F C029 1.37(2) .
C01F C20 1.49(3) .
C01F C21 1.52(2) .
N01J C27 1.375(18) .
N01L C02W 1.33(2) .
N01L C02P 1.34(2) .
N01L Zn11 2.056(17) .
N01L Zn12 2.12(4) .
N01M C21 1.36(2) .
N01M C02I 1.37(2) .
C01N C03J 1.40(2) .
C01N C02G 1.42(2) .
C01N C27 1.464(19) .
C01Q C29 1.37(2) .
C01Q C01X 1.45(2) .
C01Q C28 1.48(3) .
C01R C034 1.36(2) .
C01R C31 1.411(19) .
C01V C03J 1.32(3) .
C01V N32 1.38(2) .
C01X C03G 1.31(3) .
C01Y C02L 1.48(2) .
C01Z C02R 1.41(2) .
C01Z C22 1.432(19) .
C020 N38 1.33(2) .
C020 N37 1.35(2) .
C020 C023 1.49(2) .
C20 C02S 1.38(3) .
C021 N35 1.28(2) .
C021 C02K 1.37(3) .
C022 C22 1.37(2) .
C022 C23 1.41(2) .
C22 C02I 1.48(2) .
C023 C030 1.33(3) .
C023 C03B 1.41(2) .
C024 C02F 1.37(2) .
C24 C026 1.37(2) .
C24 C038 1.42(2) .
C025 C03R 1.39(2) .
C025 C027 1.46(2) .
C25 C02D 1.34(2) .
C026 C02D 1.42(2) .
C026 C02C 1.43(3) .
C26 C02G 1.36(2) .
C26 N32 1.36(2) .
C27 N33 1.31(2) .
C28 N34 1.327(18) .
C28 N33 1.33(2) .
C029 C039 1.39(2) .
C29 C30 1.38(3) .
C02A C02Y 1.40(2) .
C02A C41 1.43(2) .
C02F C03C 1.38(2) .
C02F C031 1.51(2) .
C02J C03K 1.29(2) .
C02J C02K 1.37(2) .
C02J C036 1.47(2) .
C02N N36 1.33(2) .
C02N C41 1.37(2) .
C02O C02Y 1.33(2) .
C02O N36 1.38(2) .
C02P C034 1.40(2) .
C02W C31 1.36(2) .
C02X C03C 1.36(3) .
C030 C03M 1.39(3) .
N35 C40 1.31(2) .
N35 Zn12 2.03(4) .
N35 Zn11 2.087(18) .
C036 N39 1.33(2) .
C036 N37 1.35(2) .
C03B C43 1.38(3) .
C03K C40 1.36(2) .
C03M N44 1.31(3) .
C43 N44 1.33(2) .
O411 C412 1.37(2) .
O411 C410 1.47(2) .
O415 C412 1.19(2) .
C401 C402 1.36(2) .
C401 C406 1.42(2) .
C401 C410 1.53(2) .
C402 C403 1.41(2) .
C403 C404 1.41(2) .
C404 C405 1.39(2) .
C405 C406 1.33(2) .
C406 C407 1.46(2) .
C407 C408 1.54(2) .
C408 C409 1.57(2) .
C409 C413 1.48(2) .
C409 C410 1.58(2) .
C412 C413 1.50(2) .
C413 C414 1.61(3) .
Zn11 I12 2.526(9) .
Zn11 I11 2.559(8) .
Zn12 I14 2.36(4) .
Zn12 I13 2.61(3) .
O451 C452 1.37(2) .
O451 C450 1.46(2) .
O455 C452 1.18(3) .
C441 C442 1.35(2) .
C441 C446 1.41(3) .
C441 C450 1.51(3) .
C442 C443 1.41(3) .
C443 C444 1.42(3) .
C444 C445 1.37(2) .
C445 C446 1.33(2) .
C446 C447 1.46(3) .
C447 C448 1.54(3) .
C448 C449 1.54(3) .
C449 C453 1.49(3) .
C449 C450 1.59(3) .
C452 C453 1.53(3) .
C453 C454 1.62(3) .
O431 C432 1.37(2) .
O431 C430 1.47(2) .
O435 C432 1.19(2) .
C421 C422 1.38(2) .
C421 C426 1.40(2) .
C421 C430 1.50(2) .
C422 C423 1.40(2) .
C423 C424 1.42(2) .
C424 C425 1.36(2) .
C425 C426 1.33(2) .
C426 C427 1.48(2) .
C427 C428 1.54(3) .
C428 C429 1.56(3) .
C429 C433 1.49(3) .
C429 C430 1.59(2) .
C432 C433 1.53(2) .
C433 C434 1.64(3) .
O471 C472 1.37(2) .
O471 C470 1.50(2) .
O475 C472 1.18(3) .
C461 C462 1.37(3) .
C461 C466 1.42(3) .
C461 C470 1.50(3) .
C462 C463 1.41(3) .
C463 C464 1.41(3) .
C464 C465 1.37(3) .
C465 C466 1.32(3) .
C466 C467 1.46(3) .
C467 C468 1.53(3) .
C468 C469 1.55(3) .
C469 C473 1.48(3) .
C469 C470 1.59(3) .
C472 C473 1.52(3) .
C473 C474 1.62(3) .
O491 C492 1.40(3) .
O491 C490 1.46(2) .
O495 C492 1.19(3) .
C481 C482 1.37(2) .
C481 C486 1.41(2) .
C481 C490 1.51(2) .
C482 C483 1.41(2) .
C483 C484 1.42(2) .
C484 C485 1.37(2) .
C485 C486 1.32(2) .
C486 C487 1.47(2) .
C487 C488 1.54(3) .
C488 C489 1.55(3) .
C489 C493 1.50(3) .
C489 C490 1.57(2) .
C492 C493 1.53(3) .
C493 C494 1.63(3) .
C501 C506 1.52(3) .
C501 C502 1.56(3) .
C502 C503 1.56(3) .
C503 C504 1.55(3) .
C504 C505 1.52(3) .
C505 C506 1.52(3) .
C507 C508 1.49(3) .
C507 C512 1.56(3) .
C508 C509 1.57(3) .
C509 C510 1.58(3) .
C510 C511 1.55(3) .
C511 C512 1.54(3) .
